data_7116081
loop_
_publ_author_name
'Kentaro Okuma'
'Tomohiro Koga'
'Saori Ozaki'
'Yutaro Suzuki'
'Kenta Horigami'
'Noriyoshi Nagahora'
'Kosei Shioji'
'Masatora Fukuda'
'Masanobu Deshimaru'

_publ_section_title
;
 One-pot synthesis of dibenzo[b,h][1,6]naphthyridines from
 2-acetylaminobenzaldehyde: application to a fluorescent DNA-binding
 compound
;
_journal_name_full Chem.Commun.
_journal_page_first 15525
_journal_paper_doi 10.1039/C4cc07807A
_journal_volume 50
_journal_year 2014
_chemical_formula_moiety 'C24 H19 Br N2 O2'
_chemical_formula_sum 'C24 H19 Br N2 O2'
_chemical_formula_weight 447.32
_chemical_name_systematic
; 
 ? 
;
_space_group_IT_number 14
_symmetry_cell_setting monoclinic
_symmetry_Int_Tables_number 14
_symmetry_space_group_name_Hall '-P 2yn'
_symmetry_space_group_name_H-M 'P 1 21/n 1'
_atom_sites_solution_hydrogens geom
_atom_sites_solution_primary direct
_atom_sites_solution_secondary difmap
_audit_creation_method SHELXL-97
_cell_angle_alpha 90.00
_cell_angle_beta 113.546(7)
_cell_angle_gamma 90.00
_cell_formula_units_Z 4
_cell_length_a 13.424(16)
_cell_length_b 9.834(11)
_cell_length_c 16.368(19)
_cell_measurement_temperature 293(2)
_cell_volume 1981(4)
_computing_cell_refinement 'Crystal Clear ver 1.3.6 SP3 (Rigaku, 2007)'
_computing_data_collection 'Crystal Clear ver 1.3.6 SP3 (Rigaku, 2007)'
_computing_data_reduction 'Crystal Clear ver 1.3.6 SP3 (Rigaku, 2007)'
_computing_molecular_graphics 'ORTEPIII (Burnett & Johnson, 1996)'
_computing_publication_material 'yadokari-XG (Wakita, 2005)'
_computing_structure_refinement 'SHELXL-97 (Sheldrick, 1997)'
_computing_structure_solution 'SHELXS-97 (Sheldrick, 1990)'
_diffrn_ambient_temperature 293(2)
_diffrn_measured_fraction_theta_full 0.995
_diffrn_measured_fraction_theta_max 0.995
_diffrn_measurement_device_type 'Rigaku Mercury'
_diffrn_measurement_method 'Omega scans'
_diffrn_radiation_monochromator graphite
_diffrn_radiation_source 'fine-focus sealed tube'
_diffrn_radiation_type MoK\a
_diffrn_radiation_wavelength 0.71070
_diffrn_reflns_av_R_equivalents 0.0934
_diffrn_reflns_av_sigmaI/netI 0.0976
_diffrn_reflns_limit_h_max 16
_diffrn_reflns_limit_h_min -16
_diffrn_reflns_limit_k_max 11
_diffrn_reflns_limit_k_min -11
_diffrn_reflns_limit_l_max 19
_diffrn_reflns_limit_l_min -19
_diffrn_reflns_number 16408
_diffrn_reflns_theta_full 25.50
_diffrn_reflns_theta_max 25.50
_diffrn_reflns_theta_min 3.27
_exptl_absorpt_coefficient_mu 2.099
_exptl_absorpt_correction_T_max 0.8176
_exptl_absorpt_correction_T_min 0.6790
_exptl_absorpt_correction_type multi-scan
_exptl_absorpt_process_details
;
Jacobson, RA (1998). REQAB. Version 1.1. Molecular Structure Corporation,
 9009 Research Forest Drive, The Woodlands, TX 77381, USA.
;
_exptl_crystal_colour colorless
_exptl_crystal_density_diffrn 1.500
_exptl_crystal_density_method 'not measured'
_exptl_crystal_description needle
_exptl_crystal_F_000 912
_exptl_crystal_size_max 0.20
_exptl_crystal_size_mid 0.10
_exptl_crystal_size_min 0.10
_refine_diff_density_max 0.374
_refine_diff_density_min -0.542
_refine_diff_density_rms 0.077
_refine_ls_extinction_method none
_refine_ls_goodness_of_fit_ref 1.063
_refine_ls_hydrogen_treatment mixed
_refine_ls_matrix_type full
_refine_ls_number_parameters 267
_refine_ls_number_reflns 3661
_refine_ls_number_restraints 0
_refine_ls_restrained_S_all 1.063
_refine_ls_R_factor_all 0.1578
_refine_ls_R_factor_gt 0.0902
_refine_ls_shift/su_max 0.000
_refine_ls_shift/su_mean 0.000
_refine_ls_structure_factor_coef Fsqd
_refine_ls_weighting_details 'calc w=1/[\s^2^(Fo^2^)+(0.1643P)^2^+0.0000P] where P=(Fo^2^+2Fc^2^)/3'
_refine_ls_weighting_scheme calc
_refine_ls_wR_factor_gt 0.2539
_refine_ls_wR_factor_ref 0.3358
_reflns_number_gt 2031
_reflns_number_total 3661
_reflns_threshold_expression >2sigma(I)
_cod_data_source_file c4cc07807a2.cif
_cod_data_source_block 101102
_cod_original_sg_symbol_H-M 'P 21/n'
_cod_database_code 7116081

loop_
_symmetry_equiv_pos_as_xyz
'x, y, z'
'-x+1/2, y+1/2, -z+1/2'
'-x, -y, -z'
'x-1/2, -y-1/2, z-1/2'

loop_
_atom_site_label
_atom_site_type_symbol
_atom_site_fract_x
_atom_site_fract_y
_atom_site_fract_z
_atom_site_U_iso_or_equiv
_atom_site_adp_type
_atom_site_occupancy
_atom_site_symmetry_multiplicity
_atom_site_calc_flag
_atom_site_refinement_flags
C1 C -0.2390(6) 0.8787(7) 0.1162(5) 0.0537(17) Uani 1 1 d .
H1 H -0.310(5) 0.830(7) 0.110(4) 0.052(17) Uiso 1 1 d .
N1 N -0.2245(5) 0.9750(7) 0.1856(4) 0.0648(17) Uani 1 1 d .
H2 H -0.2812 1.0033 0.1926 0.078 Uiso 1 1 calc R
C2 C -0.1160(7) 1.1439(9) 0.2853(5) 0.071(2) Uani 1 1 d .
H3 H -0.1771 1.1960 0.2769 0.085 Uiso 1 1 calc R
C3 C -0.0167(8) 1.1881(10) 0.3419(5) 0.079(2) Uani 1 1 d .
H4 H -0.0100 1.2710 0.3710 0.095 Uiso 1 1 calc R
C4 C 0.0742(7) 1.1110(10) 0.3566(6) 0.084(3) Uani 1 1 d .
H5 H 0.1424 1.1407 0.3958 0.100 Uiso 1 1 calc R
C5 C 0.0631(7) 0.9923(9) 0.3134(5) 0.074(2) Uani 1 1 d .
H6 H 0.1243 0.9389 0.3241 0.089 Uiso 1 1 calc R
C6 C -0.0499(5) 0.8205(8) 0.2098(5) 0.0584(18) Uani 1 1 d .
H7 H 0.0091 0.7617 0.2253 0.070 Uiso 1 1 calc R
C7 C -0.1441(6) 0.7837(7) 0.1475(5) 0.0549(17) Uani 1 1 d .
C8 C -0.1275(6) 1.0234(8) 0.2403(5) 0.0588(18) Uani 1 1 d .
C9 C -0.0367(6) 0.9475(7) 0.2534(5) 0.0562(18) Uani 1 1 d .
C10 C -0.1658(6) 0.6517(8) 0.1039(5) 0.065(2) Uani 1 1 d .
O1 O -0.2577(4) 0.6171(6) 0.0578(4) 0.0785(16) Uani 1 1 d .
C11 C -0.0754(6) 0.5575(7) 0.1180(5) 0.0571(18) Uani 1 1 d .
C12 C 0.0165(7) 0.5937(9) 0.1064(5) 0.071(2) Uani 1 1 d .
H8 H 0.0260 0.6836 0.0934 0.085 Uiso 1 1 calc R
C13 C 0.0929(7) 0.5014(9) 0.1134(6) 0.075(2) Uani 1 1 d .
H9 H 0.1545 0.5268 0.1044 0.090 Uiso 1 1 calc R
C14 C 0.0799(6) 0.3718(8) 0.1335(5) 0.064(2) Uani 1 1 d .
C15 C -0.0089(7) 0.3327(9) 0.1462(6) 0.073(2) Uani 1 1 d .
H10 H -0.0166 0.2432 0.1610 0.088 Uiso 1 1 calc R
C16 C -0.0872(6) 0.4262(8) 0.1371(5) 0.070(2) Uani 1 1 d .
H11 H -0.1498 0.3995 0.1441 0.084 Uiso 1 1 calc R
Br1 Br 0.18417(9) 0.24175(11) 0.14169(8) 0.1001(6) Uani 1 1 d .
C17 C -0.2551(6) 0.9443(7) 0.0301(4) 0.0543(17) Uani 1 1 d .
C18 C -0.3423(5) 0.9203(7) -0.0475(5) 0.0543(17) Uani 1 1 d .
C19 C -0.3560(6) 0.9867(8) -0.1241(5) 0.065(2) Uani 1 1 d .
H12 H -0.4159 0.9681 -0.1765 0.078 Uiso 1 1 calc R
C20 C -0.2816(8) 1.0799(9) -0.1233(6) 0.084(3) Uani 1 1 d .
H13 H -0.2925 1.1289 -0.1747 0.101 Uiso 1 1 calc R
C21 C -0.1912(8) 1.1026(9) -0.0481(6) 0.086(3) Uani 1 1 d .
H14 H -0.1381 1.1629 -0.0487 0.103 Uiso 1 1 calc R
C22 C -0.1794(7) 1.0362(9) 0.0275(5) 0.072(2) Uani 1 1 d .
H15 H -0.1183 1.0533 0.0794 0.087 Uiso 1 1 calc R
N2 N -0.4162(4) 0.8207(7) -0.0490(4) 0.0620(16) Uani 1 1 d .
H16 H -0.3897 0.7470 -0.0204 0.074 Uiso 1 1 calc R
C23 C -0.5228(7) 0.8275(11) -0.0899(6) 0.076(2) Uani 1 1 d .
O2 O -0.5661(4) 0.9283(8) -0.1308(5) 0.101(2) Uani 1 1 d .
C24 C -0.5846(7) 0.7146(12) -0.0776(7) 0.095(3) Uani 1 1 d .
H17 H -0.6239 0.7438 -0.0430 0.143 Uiso 1 1 calc R
H18 H -0.5360 0.6422 -0.0470 0.143 Uiso 1 1 calc R
H19 H -0.6348 0.6828 -0.1347 0.143 Uiso 1 1 calc R

loop_
_atom_site_aniso_label
_atom_site_aniso_U_11
_atom_site_aniso_U_22
_atom_site_aniso_U_33
_atom_site_aniso_U_23
_atom_site_aniso_U_13
_atom_site_aniso_U_12
C1 0.044(4) 0.058(4) 0.056(4) 0.005(3) 0.017(3) 0.003(3)
N1 0.052(4) 0.082(5) 0.061(4) -0.006(3) 0.022(3) 0.011(3)
C2 0.072(5) 0.078(6) 0.061(5) 0.006(4) 0.024(4) 0.017(4)
C3 0.089(7) 0.081(6) 0.059(5) -0.015(4) 0.022(4) 0.003(5)
C4 0.063(5) 0.095(7) 0.082(6) -0.016(5) 0.017(4) -0.007(5)
C5 0.067(5) 0.080(6) 0.063(5) -0.010(4) 0.013(4) 0.001(4)
C6 0.047(4) 0.065(5) 0.059(4) 0.003(4) 0.016(3) 0.010(3)
C7 0.054(4) 0.056(5) 0.054(4) 0.006(3) 0.021(3) 0.002(3)
C8 0.050(4) 0.076(5) 0.052(4) -0.003(4) 0.023(3) 0.000(3)
C9 0.055(4) 0.055(4) 0.055(4) -0.002(3) 0.017(3) 0.003(3)
C10 0.067(5) 0.058(5) 0.059(4) 0.008(4) 0.015(4) -0.004(4)
O1 0.055(3) 0.068(4) 0.092(4) -0.004(3) 0.008(3) -0.006(3)
C11 0.051(4) 0.054(5) 0.059(4) 0.000(3) 0.015(3) 0.002(3)
C12 0.072(5) 0.067(6) 0.075(5) 0.008(4) 0.032(4) -0.006(4)
C13 0.075(6) 0.074(6) 0.082(6) -0.005(4) 0.039(5) -0.004(4)
C14 0.072(5) 0.064(5) 0.051(4) -0.001(3) 0.019(4) 0.007(4)
C15 0.072(5) 0.068(6) 0.082(6) 0.005(4) 0.034(4) -0.005(4)
C16 0.056(5) 0.072(6) 0.082(5) -0.003(4) 0.027(4) 0.002(4)
Br1 0.0969(9) 0.0877(9) 0.1221(11) -0.0203(6) 0.0502(8) 0.0177(5)
C17 0.054(4) 0.057(4) 0.051(4) -0.001(3) 0.021(3) -0.004(3)
C18 0.046(4) 0.054(4) 0.053(4) -0.002(3) 0.010(3) 0.010(3)
C19 0.061(5) 0.066(5) 0.059(5) 0.006(4) 0.015(4) 0.013(4)
C20 0.110(8) 0.071(6) 0.071(6) 0.021(4) 0.035(5) 0.019(5)
C21 0.089(6) 0.080(6) 0.081(6) 0.009(5) 0.025(5) -0.015(5)
C22 0.077(5) 0.077(6) 0.050(4) 0.007(4) 0.011(4) -0.018(4)
N2 0.043(3) 0.074(4) 0.061(4) -0.003(3) 0.011(3) 0.000(3)
C23 0.060(5) 0.101(7) 0.063(5) -0.002(5) 0.021(4) 0.010(5)
O2 0.046(3) 0.133(6) 0.117(5) 0.021(5) 0.025(3) 0.017(3)
C24 0.059(5) 0.144(9) 0.078(6) -0.022(6) 0.023(5) -0.019(5)

loop_
_atom_type_symbol
_atom_type_description
_atom_type_scat_dispersion_real
_atom_type_scat_dispersion_imag
_atom_type_scat_source
C C 0.0033 0.0016 'International Tables Vol C Tables 4.2.6.8 and 6.1.1.4'
H H 0.0000 0.0000 'International Tables Vol C Tables 4.2.6.8 and 6.1.1.4'
Br Br -0.2901 2.4595 'International Tables Vol C Tables 4.2.6.8 and 6.1.1.4'
N N 0.0061 0.0033 'International Tables Vol C Tables 4.2.6.8 and 6.1.1.4'
O O 0.0106 0.0060 'International Tables Vol C Tables 4.2.6.8 and 6.1.1.4'

loop_
_geom_angle_atom_site_label_1
_geom_angle_atom_site_label_2
_geom_angle_atom_site_label_3
_geom_angle
N1 C1 C17 112.8(6)
N1 C1 C7 108.3(6)
C17 C1 C7 112.2(6)
N1 C1 H1 102(4)
C17 C1 H1 110(3)
C7 C1 H1 111(4)
C8 N1 C1 123.6(6)
C8 N1 H2 118.2
C1 N1 H2 118.2
C3 C2 C8 120.9(8)
C3 C2 H3 119.5
C8 C2 H3 119.5
C2 C3 C4 120.3(9)
C2 C3 H4 119.8
C4 C3 H4 119.8
C5 C4 C3 119.0(8)
C5 C4 H5 120.5
C3 C4 H5 120.5
C4 C5 C9 121.7(8)
C4 C5 H6 119.2
C9 C5 H6 119.2
C7 C6 C9 121.4(7)
C7 C6 H7 119.3
C9 C6 H7 119.3
C6 C7 C10 124.5(7)
C6 C7 C1 121.0(7)
C10 C7 C1 114.4(6)
N1 C8 C2 122.5(7)
N1 C8 C9 118.5(7)
C2 C8 C9 118.9(7)
C8 C9 C5 119.2(7)
C8 C9 C6 118.5(7)
C5 C9 C6 122.2(7)
O1 C10 C7 120.8(7)
O1 C10 C11 119.5(7)
C7 C10 C11 119.7(7)
C16 C11 C12 118.4(7)
C16 C11 C10 118.2(7)
C12 C11 C10 123.2(7)
C13 C12 C11 121.0(8)
C13 C12 H8 119.5
C11 C12 H8 119.5
C12 C13 C14 119.5(8)
C12 C13 H9 120.3
C14 C13 H9 120.3
C15 C14 C13 121.2(8)
C15 C14 Br1 118.7(7)
C13 C14 Br1 120.0(7)
C14 C15 C16 119.0(8)
C14 C15 H10 120.5
C16 C15 H10 120.5
C11 C16 C15 121.0(8)
C11 C16 H11 119.5
C15 C16 H11 119.5
C18 C17 C22 117.2(7)
C18 C17 C1 123.7(7)
C22 C17 C1 119.0(6)
C19 C18 C17 121.8(7)
C19 C18 N2 119.4(6)
C17 C18 N2 118.8(7)
C20 C19 C18 119.3(8)
C20 C19 H12 120.3
C18 C19 H12 120.3
C19 C20 C21 120.7(8)
C19 C20 H13 119.7
C21 C20 H13 119.7
C22 C21 C20 119.0(9)
C22 C21 H14 120.5
C20 C21 H14 120.5
C21 C22 C17 121.9(8)
C21 C22 H15 119.1
C17 C22 H15 119.1
C23 N2 C18 126.7(7)
C23 N2 H16 116.7
C18 N2 H16 116.7
O2 C23 N2 120.5(9)
O2 C23 C24 122.1(9)
N2 C23 C24 117.2(9)
C23 C24 H17 109.5
C23 C24 H18 109.5
H17 C24 H18 109.5
C23 C24 H19 109.5
H17 C24 H19 109.5
H18 C24 H19 109.5

loop_
_geom_bond_atom_site_label_1
_geom_bond_atom_site_label_2
_geom_bond_distance
C1 N1 1.432(9)
C1 C17 1.485(10)
C1 C7 1.496(10)
C1 H1 1.04(7)
N1 C8 1.338(9)
N1 H2 0.8600
C2 C3 1.356(12)
C2 C8 1.372(11)
C2 H3 0.9300
C3 C4 1.374(12)
C3 H4 0.9300
C4 C5 1.342(12)
C4 H5 0.9300
C5 C9 1.379(10)
C5 H6 0.9300
C6 C7 1.319(9)
C6 C9 1.413(10)
C6 H7 0.9300
C7 C10 1.454(11)
C8 C9 1.372(10)
C10 O1 1.210(9)
C10 C11 1.470(10)
C11 C16 1.352(11)
C11 C12 1.369(10)
C12 C13 1.340(12)
C12 H8 0.9300
C13 C14 1.346(12)
C13 H9 0.9300
C14 C15 1.346(11)
C14 Br1 1.861(8)
C15 C16 1.358(11)
C15 H10 0.9300
C16 H11 0.9300
C17 C18 1.360(9)
C17 C22 1.373(10)
C18 C19 1.359(10)
C18 N2 1.387(9)
C19 C20 1.351(12)
C19 H12 0.9300
C20 C21 1.357(12)
C20 H13 0.9300
C21 C22 1.353(11)
C21 H14 0.9300
C22 H15 0.9300
N2 C23 1.317(10)
N2 H16 0.8600
C23 O2 1.207(11)
C23 C24 1.448(14)
C24 H17 0.9600
C24 H18 0.9600
C24 H19 0.9600

loop_
_geom_torsion_atom_site_label_1
_geom_torsion_atom_site_label_2
_geom_torsion_atom_site_label_3
_geom_torsion_atom_site_label_4
_geom_torsion
C17 C1 N1 C8 -90.0(8)
C7 C1 N1 C8 34.9(9)
C8 C2 C3 C4 -1.4(14)
C2 C3 C4 C5 0.6(14)
C3 C4 C5 C9 1.5(14)
C9 C6 C7 C10 -175.8(7)
C9 C6 C7 C1 4.1(11)
N1 C1 C7 C6 -24.3(10)
C17 C1 C7 C6 100.9(8)
N1 C1 C7 C10 155.6(6)
C17 C1 C7 C10 -79.1(8)
C1 N1 C8 C2 158.0(7)
C1 N1 C8 C9 -23.8(11)
C3 C2 C8 N1 178.3(8)
C3 C2 C8 C9 0.1(12)
N1 C8 C9 C5 -176.4(7)
C2 C8 C9 C5 1.9(11)
N1 C8 C9 C6 -1.1(10)
C2 C8 C9 C6 177.2(7)
C4 C5 C9 C8 -2.7(13)
C4 C5 C9 C6 -177.8(8)
C7 C6 C9 C8 10.3(11)
C7 C6 C9 C5 -174.6(8)
C6 C7 C10 O1 168.4(8)
C1 C7 C10 O1 -11.5(10)
C6 C7 C10 C11 -9.8(12)
C1 C7 C10 C11 170.2(7)
O1 C10 C11 C16 -45.1(11)
C7 C10 C11 C16 133.2(8)
O1 C10 C11 C12 129.9(9)
C7 C10 C11 C12 -51.8(11)
C16 C11 C12 C13 0.2(12)
C10 C11 C12 C13 -174.8(8)
C11 C12 C13 C14 -1.0(13)
C12 C13 C14 C15 0.4(13)
C12 C13 C14 Br1 179.0(7)
C13 C14 C15 C16 1.0(13)
Br1 C14 C15 C16 -177.6(6)
C12 C11 C16 C15 1.3(12)
C10 C11 C16 C15 176.5(8)
C14 C15 C16 C11 -1.8(13)
N1 C1 C17 C18 -124.5(7)
C7 C1 C17 C18 112.8(8)
N1 C1 C17 C22 54.6(9)
C7 C1 C17 C22 -68.1(9)
C22 C17 C18 C19 -1.6(11)
C1 C17 C18 C19 177.4(7)
C22 C17 C18 N2 175.2(7)
C1 C17 C18 N2 -5.8(11)
C17 C18 C19 C20 -0.6(11)
N2 C18 C19 C20 -177.4(7)
C18 C19 C20 C21 3.3(13)
C19 C20 C21 C22 -3.8(14)
C20 C21 C22 C17 1.4(15)
C18 C17 C22 C21 1.2(13)
C1 C17 C22 C21 -177.9(8)
C19 C18 N2 C23 -43.8(11)
C17 C18 N2 C23 139.3(8)
C18 N2 C23 O2 -0.8(13)
C18 N2 C23 C24 -176.0(8)
